data_4305637
loop_
_publ_author_name
'Debabrata Maiti'
'Amy A. Narducci Sarjeant'
'Kenneth D. Karlin'

_publ_section_title
;
Copper-Hydroperoxo-Mediated N-Debenzylation Chemistry Mimicking Aspects
of Copper Monooxygenases
;
_journal_name_full 'Inorganic Chemistry'
_journal_page_first 8736
_journal_page_last 8747
_journal_paper_doi 10.1021/ic800617m
_journal_volume 47
_journal_year 2008
_chemical_formula_moiety 'C40 H45 Cu2 N10 O2, 3(Cl O4)'
_chemical_formula_sum 'C40 H45 Cl3 Cu2 N10 O14'
_chemical_formula_weight 1123.29
_chemical_name_systematic
; 
 ? 
;
_space_group_IT_number 14
_symmetry_cell_setting monoclinic
_symmetry_space_group_name_Hall '-P 2yn'
_symmetry_space_group_name_H-M 'P 1 21/n 1'
_atom_sites_solution_hydrogens geom
_atom_sites_solution_primary direct
_atom_sites_solution_secondary difmap
_audit_creation_date
;
'Mon Oct 22 13:42:41 2007'
;
_audit_creation_method SHELXL-97
_cell_angle_alpha 90.00
_cell_angle_beta 95.9980(10)
_cell_angle_gamma 90.00
_cell_formula_units_Z 4
_cell_length_a 11.60970(10)
_cell_length_b 17.3932(2)
_cell_length_c 22.9927(3)
_cell_measurement_reflns_used 24256
_cell_measurement_temperature 110
_cell_measurement_theta_max 28.9990
_cell_measurement_theta_min 3.7770
_cell_volume 4617.49(9)
_computing_cell_refinement 'Oxford Diffraction CrysAlis RED'
_computing_data_collection 'Oxford Diffraction CrysAlis CCD'
_computing_data_reduction 'Oxford Diffraction CrysAlis RED'
_computing_molecular_graphics 'Sheldrick, G.M. (2000). SHELXTL v6.10.'
_computing_publication_material 'Sheldrick, G.M. (2000). SHELXTL v6.10.'
_computing_structure_refinement 'Sheldrick, G.M. (2000). SHELXTL v6.10.'
_computing_structure_solution 'Sheldrick, G.M. (2000). SHELXTL v6.10.'
_diffrn_ambient_temperature 110
_diffrn_detector_area_resol_mean 15.9890
_diffrn_measured_fraction_theta_full 0.986
_diffrn_measured_fraction_theta_max 0.986
_diffrn_measurement_details 'see scan set'
_diffrn_measurement_device Kappa
_diffrn_measurement_device_type Xcalibur3
_diffrn_measurement_method ' phi omega scans'
_diffrn_orient_matrix_UB_11 0.0518961329
_diffrn_orient_matrix_UB_12 0.0157163937
_diffrn_orient_matrix_UB_13 0.0141485111
_diffrn_orient_matrix_UB_21 0.0272351891
_diffrn_orient_matrix_UB_22 -0.0364058102
_diffrn_orient_matrix_UB_23 -0.0010554287
_diffrn_orient_matrix_UB_31 0.0184173658
_diffrn_orient_matrix_UB_32 0.0094749439
_diffrn_orient_matrix_UB_33 -0.0275525097
_diffrn_radiation_monochromator graphite
_diffrn_radiation_source 'Enhance (Mo) X-ray Source'
_diffrn_radiation_type 'Mo K\a'
_diffrn_radiation_wavelength 0.71073
_diffrn_reflns_av_R_equivalents 0.0425
_diffrn_reflns_av_sigmaI/netI 0.0367
_diffrn_reflns_limit_h_max 15
_diffrn_reflns_limit_h_min -15
_diffrn_reflns_limit_k_max 23
_diffrn_reflns_limit_k_min -23
_diffrn_reflns_limit_l_max 31
_diffrn_reflns_limit_l_min -31
_diffrn_reflns_number 57040
_diffrn_reflns_resolution_max 0.73
_diffrn_reflns_theta_full 29.09
_diffrn_reflns_theta_max 29.09
_diffrn_reflns_theta_min 3.78
_diffrn_source_current 40
_diffrn_source_power 2
_diffrn_source_voltage 50
_diffrn_standards_interval_count 2
_diffrn_standards_interval_time 50
_exptl_absorpt_coefficient_mu 1.171
_exptl_absorpt_correction_T_max 0.799
_exptl_absorpt_correction_T_min 0.660
_exptl_absorpt_correction_type analytical
_exptl_absorpt_process_details
;
CrysAlis RED, Oxford Diffraction Ltd.,
Version 1.171.32.4 (release 27-04-2006 CrysAlis171 .NET)
(compiled Apr 27 2007,17:53:11)
Analytical numeric absorption correction using a multifaceted crystal
   model based on expressions derived by R.C. Clark & J.S. Reid.
(Clark, R. C. & Reid, J. S. (1995). Acta Cryst. A51, 887-897)
;
_exptl_crystal_colour blue
_exptl_crystal_density_diffrn 1.616
_exptl_crystal_density_method 'not measured'
_exptl_crystal_description prism
_exptl_crystal_F_000 2304
_exptl_crystal_size_max 0.5022
_exptl_crystal_size_mid 0.3535
_exptl_crystal_size_min 0.2551
_refine_diff_density_max 1.589
_refine_diff_density_min -0.901
_refine_diff_density_rms 0.096
_refine_ls_extinction_method none
_refine_ls_goodness_of_fit_ref 1.039
_refine_ls_hydrogen_treatment constr
_refine_ls_matrix_type full
_refine_ls_number_parameters 733
_refine_ls_number_reflns 12200
_refine_ls_number_restraints 0
_refine_ls_restrained_S_all 1.039
_refine_ls_R_factor_all 0.0953
_refine_ls_R_factor_gt 0.0566
_refine_ls_shift/su_max 0.000
_refine_ls_shift/su_mean 0.000
_refine_ls_structure_factor_coef Fsqd
_refine_ls_weighting_details 'calc w=1/[\s^2^(Fo^2^)+(0.0605P)^2^+11.3750P] where P=(Fo^2^+2Fc^2^)/3'
_refine_ls_weighting_scheme calc
_refine_ls_wR_factor_gt 0.1305
_refine_ls_wR_factor_ref 0.1602
_reflns_number_gt 8199
_reflns_number_total 12200
_reflns_threshold_expression >2sigma(I)
_cod_data_source_file ic800617m-file002_1.cif
_cod_data_source_block x0405
_cod_depositor_comments
;
The following automatic conversions were performed:
'_symmetry_cell_setting' value 'Monoclinic' changed to 'monoclinic'
according to '/home/saulius/struct/CIF-dictionaries/cif_core.dic'
dictionary named 'cif_core.dic' version 2.4.1 from 2010-06-29.

Automatic conversion script
Id: cif_fix_enum 1527 2010-12-29 10:47:43Z saulius 
;
_cod_original_sg_symbol_H-M 'P 1 21/n 1 '
_cod_database_code 4305637
_audit_creation_method_reference
;
CrysAlis RED, Oxford Diffraction Ltd.,
Version 1.171.32.4 (release 27-04-2006 CrysAlis171 .NET)
(compiled Apr 27 2007,17:53:11)
;
_computing_data_collection_reference
;
CrysAlis CCD, Oxford Diffraction Ltd.,
Version 1.171.32.4 (release 27-04-2006 CrysAlis171 .NET)
(compiled Apr 27 2007,17:53:11)
;
_computing_cell_refinment_reference
;
CrysAlis RED, Oxford Diffraction Ltd.,
Version 1.171.32.4 (release 27-04-2006 CrysAlis171 .NET)
(compiled Apr 27 2007,17:53:11)
;
_computing_data_reduction_reference
;
CrysAlis RED, Oxford Diffraction Ltd.,
Version 1.171.32.4 (release 27-04-2006 CrysAlis171 .NET)
(compiled Apr 27 2007,17:53:11)
;
_cell_measurement_resolution_max 0.73
_jhu_your_name_here 'Dr. Amy A Sarjeant'
_jhu_your_lab_here 'NCB 240'
_jhu_your_phone_number_here x6-8569
_jhu_your_email_here xray@jhu.edu
_jhu_institutional_source 'Karlin Lab'
_jhu_submitting_scientist 'Deb Maiti'
_jhu_scientist_phone x6-6557
_jhu_scientist_email dmaiti1@jhu.edu
_jhu_identifying_number x0405
_jhu_xray_labbook II-94
_jhu_crystalization_labbook edt-d4
_jhu_crystalization_solvent
;
;
_jhu_crystalization_method 'Vapor Diffusion'
_jhu_diffraction_detector_distance 50
_jhu_quality_factor 2

loop_
_symmetry_equiv_pos_as_xyz
'x, y, z'
'-x+1/2, y+1/2, -z+1/2'
'-x, -y, -z'
'x-1/2, -y-1/2, z-1/2'

loop_
_atom_site_label
_atom_site_type_symbol
_atom_site_fract_x
_atom_site_fract_y
_atom_site_fract_z
_atom_site_U_iso_or_equiv
_atom_site_adp_type
_atom_site_occupancy
_atom_site_symmetry_multiplicity
_atom_site_calc_flag
_atom_site_refinement_flags
_atom_site_disorder_assembly
_atom_site_disorder_group
Cu1 Cu 0.91069(3) 0.18114(2) 0.140021(18) 0.02865(11) Uani 1 1 d . . .
Cu2 Cu 0.57228(4) 0.35891(3) 0.12281(2) 0.03870(13) Uani 1 1 d . . .
O1 O 0.7287(2) 0.31647(14) 0.12734(11) 0.0350(5) Uani 1 1 d . . .
O2 O 0.8848(2) 0.27533(14) 0.18207(10) 0.0323(5) Uani 1 1 d . . .
N1 N 0.9711(2) 0.22650(17) 0.06805(12) 0.0307(6) Uani 1 1 d . . .
N2 N 0.9396(3) 0.07882(19) 0.10236(15) 0.0440(8) Uani 1 1 d . . .
N3 N 0.7695(3) 0.12533(17) 0.16280(13) 0.0339(6) Uani 1 1 d . . .
N4 N 1.0749(3) 0.1522(2) 0.19017(14) 0.0409(7) Uani 1 1 d . . .
N5 N 1.1218(3) 0.2691(3) 0.23126(16) 0.0599(12) Uani 1 1 d . . .
H5N H 1.0616 0.2874 0.2091 0.072 Uiso 1 1 calc R . .
N6 N 0.6046(3) 0.4660(2) 0.14893(13) 0.0415(8) Uani 1 1 d . . .
N7 N 0.4073(3) 0.3898(3) 0.13163(15) 0.0524(10) Uani 1 1 d . . .
N8 N 0.5011(3) 0.2575(2) 0.10313(14) 0.0435(8) Uani 1 1 d . . .
N9 N 0.5112(3) 0.3881(2) 0.01815(13) 0.0386(7) Uani 1 1 d . . .
N10 N 0.6644(3) 0.37129(19) -0.03702(13) 0.0381(7) Uani 1 1 d . . .
C1 C 0.9757(3) 0.3009(2) 0.05363(16) 0.0331(7) Uani 1 1 d . . .
H1A H 0.9590 0.3385 0.0815 0.040 Uiso 1 1 calc R . .
C2 C 1.0042(3) 0.3248(2) -0.00053(17) 0.0390(8) Uani 1 1 d . . .
H2A H 1.0091 0.3779 -0.0093 0.047 Uiso 1 1 calc R . .
C3 C 1.0251(3) 0.2703(3) -0.04122(17) 0.0442(9) Uani 1 1 d . . .
H3A H 1.0417 0.2854 -0.0792 0.053 Uiso 1 1 calc R . .
C4 C 1.0219(4) 0.1939(3) -0.02661(19) 0.0505(11) Uani 1 1 d . . .
H4A H 1.0372 0.1555 -0.0542 0.061 Uiso 1 1 calc R . .
C5 C 0.9961(3) 0.1735(2) 0.02872(17) 0.0410(9) Uani 1 1 d . . .
C6 C 1.0016(4) 0.0920(2) 0.0493(2) 0.0525(11) Uani 1 1 d . . .
H6A H 1.0838 0.0770 0.0584 0.063 Uiso 1 1 calc R . .
H6B H 0.9673 0.0584 0.0174 0.063 Uiso 1 1 calc R . .
C7 C 0.8244(4) 0.0431(3) 0.0869(2) 0.0593(13) Uani 1 1 d . . .
H7A H 0.8335 -0.0130 0.0821 0.071 Uiso 1 1 calc R . .
H7B H 0.7888 0.0645 0.0493 0.071 Uiso 1 1 calc R . .
C8 C 0.7469(4) 0.0587(2) 0.13434(19) 0.0469(10) Uani 1 1 d . . .
C9 C 0.6556(4) 0.0121(3) 0.1452(2) 0.0623(13) Uani 1 1 d . . .
H9A H 0.6427 -0.0352 0.1249 0.075 Uiso 1 1 calc R . .
C10 C 0.5841(4) 0.0343(3) 0.1853(2) 0.0614(13) Uani 1 1 d . . .
H10A H 0.5205 0.0030 0.1930 0.074 Uiso 1 1 calc R . .
C11 C 0.6048(4) 0.1023(3) 0.21427(19) 0.0487(10) Uani 1 1 d . . .
H11A H 0.5554 0.1188 0.2423 0.058 Uiso 1 1 calc R . .
C12 C 0.6985(3) 0.1468(2) 0.20239(16) 0.0361(8) Uani 1 1 d . . .
H12A H 0.7130 0.1938 0.2228 0.043 Uiso 1 1 calc R . .
C13 C 1.0086(4) 0.0322(2) 0.1466(2) 0.0558(12) Uani 1 1 d . . .
H13A H 1.0437 -0.0114 0.1271 0.067 Uiso 1 1 calc R . .
H13B H 0.9571 0.0108 0.1743 0.067 Uiso 1 1 calc R . .
C14 C 1.1013(4) 0.0779(3) 0.1793(2) 0.0517(12) Uani 1 1 d . . .
C15 C 1.2036(5) 0.0442(4) 0.2001(2) 0.0691(17) Uani 1 1 d . . .
H15A H 1.2212 -0.0071 0.1900 0.083 Uiso 1 1 calc R . .
C16 C 1.2796(5) 0.0872(5) 0.2361(3) 0.084(2) Uani 1 1 d . . .
H16A H 1.3502 0.0644 0.2521 0.101 Uiso 1 1 calc R . .
C17 C 1.2573(4) 0.1629(5) 0.2499(2) 0.075(2) Uani 1 1 d . . .
H17A H 1.3099 0.1918 0.2757 0.090 Uiso 1 1 calc R . .
C18 C 1.1512(3) 0.1954(3) 0.22358(18) 0.0521(12) Uani 1 1 d . . .
C19 C 1.1827(5) 0.3211(4) 0.2738(2) 0.088(2) Uani 1 1 d . . .
H19A H 1.1536 0.3735 0.2670 0.132 Uiso 1 1 calc R . .
H19B H 1.2658 0.3197 0.2697 0.132 Uiso 1 1 calc R . .
H19C H 1.1696 0.3048 0.3134 0.132 Uiso 1 1 calc R . .
C20 C 0.7000(3) 0.5077(2) 0.14313(16) 0.0396(9) Uani 1 1 d . . .
H20A H 0.7629 0.4840 0.1268 0.048 Uiso 1 1 calc R . .
C21 C 0.7104(4) 0.5840(3) 0.16002(17) 0.0471(10) Uani 1 1 d . . .
H21A H 0.7800 0.6115 0.1564 0.056 Uiso 1 1 calc R . .
C22 C 0.6185(5) 0.6195(3) 0.18216(19) 0.0579(13) Uani 1 1 d . . .
H22A H 0.6232 0.6720 0.1936 0.070 Uiso 1 1 calc R . .
C23 C 0.5198(5) 0.5774(3) 0.18730(18) 0.0621(15) Uani 1 1 d . . .
H23A H 0.4549 0.6013 0.2019 0.075 Uiso 1 1 calc R . .
C24 C 0.5141(4) 0.5002(3) 0.17131(17) 0.0491(11) Uani 1 1 d . . .
C25 C 0.4127(4) 0.4497(3) 0.1775(2) 0.0605(14) Uani 1 1 d . . .
H25A H 0.4206 0.4253 0.2166 0.073 Uiso 1 1 calc R . .
H25B H 0.3407 0.4805 0.1734 0.073 Uiso 1 1 calc R . .
C26 C 0.3469(4) 0.3199(3) 0.1475(2) 0.0625(14) Uani 1 1 d . . .
H26A H 0.2625 0.3258 0.1368 0.075 Uiso 1 1 calc R . .
H26B H 0.3605 0.3115 0.1903 0.075 Uiso 1 1 calc R . .
C27 C 0.3905(4) 0.2522(3) 0.11604(18) 0.0562(12) Uani 1 1 d . . .
C28 C 0.3238(5) 0.1896(4) 0.1021(2) 0.0738(17) Uani 1 1 d . . .
H28A H 0.2471 0.1866 0.1129 0.089 Uiso 1 1 calc R . .
C29 C 0.3689(6) 0.1310(4) 0.0722(2) 0.082(2) Uani 1 1 d . . .
H29A H 0.3236 0.0866 0.0620 0.098 Uiso 1 1 calc R . .
C30 C 0.4825(5) 0.1364(3) 0.0565(2) 0.0661(15) Uani 1 1 d . . .
H30A H 0.5144 0.0965 0.0349 0.079 Uiso 1 1 calc R . .
C31 C 0.5465(4) 0.2011(3) 0.07326(17) 0.0488(10) Uani 1 1 d . . .
H31A H 0.6237 0.2055 0.0635 0.059 Uiso 1 1 calc R . .
C32 C 0.3560(4) 0.4223(3) 0.07429(19) 0.0585(13) Uani 1 1 d . . .
H32A H 0.3780 0.4771 0.0719 0.070 Uiso 1 1 calc R . .
H32B H 0.2705 0.4194 0.0720 0.070 Uiso 1 1 calc R . .
C33 C 0.3970(3) 0.3792(3) 0.02351(18) 0.0510(11) Uani 1 1 d . . .
C34 C 0.3250(4) 0.3322(4) -0.0123(2) 0.0645(15) Uani 1 1 d . . .
H34A H 0.2443 0.3298 -0.0089 0.077 Uiso 1 1 calc R . .
C35 C 0.3752(4) 0.2885(3) -0.0536(2) 0.0638(14) Uani 1 1 d . . .
H35A H 0.3294 0.2524 -0.0768 0.077 Uiso 1 1 calc R . .
C36 C 0.4899(4) 0.2972(3) -0.06112(17) 0.0497(10) Uani 1 1 d . . .
H36A H 0.5246 0.2670 -0.0890 0.060 Uiso 1 1 calc R . .
C37 C 0.5553(3) 0.3516(2) -0.02671(15) 0.0380(8) Uani 1 1 d . . .
C38 C 0.7337(3) 0.4216(2) 0.00322(16) 0.0364(8) Uani 1 1 d . . .
H38A H 0.6848 0.4630 0.0159 0.055 Uiso 1 1 calc R . .
H38B H 0.7969 0.4436 -0.0164 0.055 Uiso 1 1 calc R . .
H38C H 0.7659 0.3920 0.0374 0.055 Uiso 1 1 calc R . .
C39 C 0.7223(4) 0.3322(3) -0.08211(17) 0.0434(9) Uani 1 1 d . . .
H39A H 0.6701 0.3301 -0.1185 0.065 Uiso 1 1 calc R . .
H39B H 0.7429 0.2798 -0.0692 0.065 Uiso 1 1 calc R . .
H39C H 0.7927 0.3604 -0.0889 0.065 Uiso 1 1 calc R . .
C40 C 0.8014(3) 0.3213(2) 0.17122(16) 0.0351(8) Uani 1 1 d . . .
H40A H 0.7934 0.3621 0.1980 0.042 Uiso 1 1 calc R . .
Cl1 Cl 0.03004(8) 0.50028(5) 0.13282(4) 0.0381(2) Uani 1 1 d . A 1
O3 O -0.0227(5) 0.4548(4) 0.1722(3) 0.102(2) Uani 0.75 1 d P A 1
O5 O 0.0132(4) 0.5817(2) 0.1483(2) 0.0543(11) Uani 0.75 1 d P A 1
O6 O 0.1417(5) 0.4847(4) 0.1334(5) 0.113(3) Uani 0.75 1 d P A 1
O3' O -0.0161(10) 0.5323(12) 0.1758(7) 0.079(6) Uani 0.25 1 d P B 2
O4 O -0.0376(4) 0.4886(3) 0.07964(18) 0.0949(15) Uani 1 1 d . . .
O5' O 0.0917(13) 0.4208(8) 0.1570(7) 0.068(4) Uani 0.25 1 d P C 2
O6' O 0.1426(13) 0.5322(11) 0.1206(6) 0.061(4) Uani 0.25 1 d P D 2
Cl2 Cl 0.3269(3) 0.91824(12) 0.06723(11) 0.0420(5) Uani 0.52 1 d P E 1
O7 O 0.2159(10) 0.9532(6) 0.0730(5) 0.078(3) Uani 0.52 1 d P E 1
O8 O 0.3879(5) 0.9666(3) 0.0317(2) 0.0468(13) Uani 0.52 1 d P E 1
O9 O 0.2995(12) 0.8490(8) 0.0350(7) 0.074(4) Uani 0.52 1 d P E 1
O10 O 0.3941(12) 0.9043(10) 0.1203(5) 0.137(6) Uani 0.52 1 d P E 1
Cl4 Cl 0.2602(3) 0.90351(13) 0.06637(9) 0.0407(4) Uani 0.48 1 d P F 2
O15 O 0.2053(9) 0.9758(5) 0.0476(4) 0.051(2) Uani 0.48 1 d P F 2
O16 O 0.1952(6) 0.8700(4) 0.1090(3) 0.0581(17) Uani 0.48 1 d P F 2
O17 O 0.2613(12) 0.8527(9) 0.0168(5) 0.057(3) Uani 0.48 1 d P F 2
O18 O 0.3745(8) 0.9178(6) 0.0920(6) 0.065(3) Uani 0.48 1 d P F 2
Cl3 Cl 0.59585(9) 0.31894(6) 0.29617(4) 0.0461(2) Uani 1 1 d . . .
O11 O 0.5741(9) 0.3029(6) 0.2309(4) 0.0503(17) Uani 0.61 1 d P G 1
O12 O 0.6575(12) 0.2568(6) 0.3229(4) 0.074(3) Uani 0.61 1 d P G 1
O13 O 0.4890(5) 0.3376(5) 0.3157(3) 0.0682(17) Uani 0.61 1 d P G 1
O14 O 0.6622(7) 0.3921(4) 0.2950(5) 0.112(3) Uani 0.61 1 d P G 1
O11' O 0.587(2) 0.3271(13) 0.2445(6) 0.099(8) Uani 0.39 1 d P G 2
O12' O 0.699(2) 0.2849(14) 0.3136(11) 0.165(13) Uani 0.39 1 d P G 2
O13' O 0.512(3) 0.2613(15) 0.3128(7) 0.207(13) Uani 0.39 1 d P G 2
O14' O 0.5999(18) 0.3743(6) 0.3350(6) 0.124(6) Uani 0.39 1 d P G 2

loop_
_atom_site_aniso_label
_atom_site_aniso_U_11
_atom_site_aniso_U_22
_atom_site_aniso_U_33
_atom_site_aniso_U_23
_atom_site_aniso_U_13
_atom_site_aniso_U_12
Cu1 0.0266(2) 0.0286(2) 0.0326(2) -0.00584(16) 0.01220(16) 0.00025(15)
Cu2 0.0293(2) 0.0505(3) 0.0391(2) 0.0071(2) 0.01718(18) 0.00928(19)
O1 0.0286(12) 0.0395(13) 0.0391(14) 0.0045(11) 0.0147(10) 0.0070(10)
O2 0.0331(13) 0.0320(12) 0.0327(12) -0.0072(10) 0.0075(10) -0.0007(9)
N1 0.0251(14) 0.0360(15) 0.0320(14) -0.0053(12) 0.0071(11) -0.0017(11)
N2 0.052(2) 0.0346(16) 0.0507(19) -0.0105(15) 0.0289(16) -0.0012(14)
N3 0.0299(15) 0.0348(15) 0.0386(16) -0.0051(13) 0.0118(12) -0.0022(11)
N4 0.0246(15) 0.059(2) 0.0413(17) 0.0084(15) 0.0143(13) 0.0027(13)
N5 0.039(2) 0.104(3) 0.0385(19) -0.016(2) 0.0087(15) -0.031(2)
N6 0.0426(18) 0.053(2) 0.0310(15) 0.0051(14) 0.0128(13) 0.0259(15)
N7 0.0347(18) 0.083(3) 0.0426(19) 0.0204(19) 0.0216(15) 0.0144(17)
N8 0.0408(18) 0.062(2) 0.0291(15) 0.0137(15) 0.0085(13) -0.0089(15)
N9 0.0273(15) 0.060(2) 0.0299(15) 0.0144(14) 0.0094(12) 0.0062(13)
N10 0.0346(16) 0.0491(18) 0.0323(15) -0.0001(14) 0.0120(12) 0.0013(13)
C1 0.0259(16) 0.0405(19) 0.0339(17) -0.0012(15) 0.0074(13) 0.0008(13)
C2 0.0252(17) 0.050(2) 0.043(2) 0.0058(17) 0.0106(14) -0.0015(15)
C3 0.0329(19) 0.070(3) 0.0318(18) -0.0043(18) 0.0121(15) -0.0063(18)
C4 0.047(2) 0.063(3) 0.045(2) -0.020(2) 0.0259(19) -0.015(2)
C5 0.037(2) 0.046(2) 0.043(2) -0.0161(17) 0.0196(16) -0.0045(16)
C6 0.065(3) 0.043(2) 0.056(3) -0.0149(19) 0.037(2) -0.0019(19)
C7 0.073(3) 0.046(2) 0.065(3) -0.027(2) 0.034(3) -0.018(2)
C8 0.046(2) 0.043(2) 0.054(2) -0.0138(19) 0.0198(19) -0.0119(17)
C9 0.055(3) 0.053(3) 0.081(3) -0.014(2) 0.015(2) -0.025(2)
C10 0.043(3) 0.071(3) 0.073(3) 0.005(3) 0.018(2) -0.021(2)
C11 0.035(2) 0.064(3) 0.050(2) 0.010(2) 0.0165(18) -0.0017(18)
C12 0.0319(18) 0.0412(19) 0.0360(18) 0.0012(16) 0.0084(14) 0.0024(14)
C13 0.056(3) 0.040(2) 0.079(3) 0.006(2) 0.043(2) 0.0174(19)
C14 0.044(2) 0.064(3) 0.054(2) 0.026(2) 0.036(2) 0.022(2)
C15 0.048(3) 0.103(4) 0.062(3) 0.039(3) 0.030(3) 0.034(3)
C16 0.048(3) 0.151(6) 0.058(3) 0.058(4) 0.031(3) 0.039(4)
C17 0.028(2) 0.160(6) 0.038(2) 0.026(3) 0.0125(17) -0.014(3)
C18 0.029(2) 0.092(4) 0.038(2) 0.009(2) 0.0173(16) -0.009(2)
C19 0.067(3) 0.155(6) 0.045(3) -0.032(3) 0.018(2) -0.062(4)
C20 0.038(2) 0.052(2) 0.0289(17) 0.0008(16) 0.0040(15) 0.0175(17)
C21 0.058(3) 0.050(2) 0.0329(19) -0.0021(17) 0.0009(17) 0.0182(19)
C22 0.075(3) 0.061(3) 0.038(2) 0.000(2) 0.006(2) 0.035(3)
C23 0.079(4) 0.077(3) 0.032(2) 0.001(2) 0.016(2) 0.055(3)
C24 0.051(2) 0.068(3) 0.0308(18) 0.0097(18) 0.0180(17) 0.034(2)
C25 0.048(3) 0.094(4) 0.044(2) 0.015(2) 0.028(2) 0.033(2)
C26 0.033(2) 0.106(4) 0.052(3) 0.021(3) 0.0224(19) 0.000(2)
C27 0.044(2) 0.091(4) 0.034(2) 0.025(2) 0.0075(17) -0.015(2)
C28 0.071(4) 0.110(5) 0.043(3) 0.019(3) 0.012(2) -0.035(3)
C29 0.089(4) 0.098(5) 0.054(3) 0.033(3) -0.012(3) -0.056(4)
C30 0.093(4) 0.067(3) 0.038(2) 0.006(2) 0.005(2) -0.030(3)
C31 0.060(3) 0.056(3) 0.0304(19) 0.0099(18) 0.0050(18) -0.012(2)
C32 0.033(2) 0.098(4) 0.048(2) 0.023(2) 0.0179(18) 0.019(2)
C33 0.029(2) 0.083(3) 0.042(2) 0.022(2) 0.0075(16) 0.0054(19)
C34 0.031(2) 0.118(5) 0.044(2) 0.027(3) 0.0006(18) -0.013(2)
C35 0.060(3) 0.089(4) 0.040(2) 0.021(2) -0.009(2) -0.025(3)
C36 0.052(3) 0.066(3) 0.0307(19) 0.0077(19) 0.0023(17) -0.013(2)
C37 0.038(2) 0.049(2) 0.0273(17) 0.0142(16) 0.0044(14) 0.0023(16)
C38 0.0301(18) 0.045(2) 0.0351(18) 0.0022(16) 0.0087(14) 0.0022(14)
C39 0.040(2) 0.059(3) 0.0332(19) -0.0020(18) 0.0105(16) 0.0063(18)
C40 0.0397(19) 0.0280(16) 0.0418(19) -0.0058(15) 0.0250(16) 0.0035(14)
Cl1 0.0333(4) 0.0447(5) 0.0376(4) -0.0046(4) 0.0098(3) -0.0123(4)
O3 0.088(4) 0.080(4) 0.151(6) 0.071(4) 0.072(4) 0.028(3)
O5 0.062(3) 0.042(2) 0.062(3) 0.002(2) 0.022(2) 0.0117(19)
O6 0.031(3) 0.070(4) 0.242(10) -0.034(5) 0.033(4) 0.004(3)
O3' 0.021(6) 0.138(16) 0.077(10) -0.072(11) 0.009(6) -0.006(7)
O4 0.125(4) 0.085(3) 0.067(3) -0.028(2) -0.028(2) -0.004(3)
O5' 0.063(9) 0.063(9) 0.077(10) 0.029(7) -0.001(7) 0.018(7)
O6' 0.054(9) 0.085(11) 0.049(7) -0.008(8) 0.025(6) -0.013(9)
Cl2 0.0413(15) 0.0427(10) 0.0447(13) 0.0087(9) 0.0182(11) 0.0048(11)
O7 0.063(6) 0.050(6) 0.130(11) -0.010(5) 0.059(7) 0.008(4)
O8 0.057(3) 0.040(3) 0.049(3) -0.009(2) 0.029(3) -0.012(2)
O9 0.072(8) 0.028(4) 0.125(12) -0.007(6) 0.027(7) -0.002(4)
O10 0.111(9) 0.213(15) 0.076(7) 0.062(8) -0.038(6) -0.044(9)
Cl4 0.0364(12) 0.0479(13) 0.0393(11) 0.0023(9) 0.0114(9) 0.0071(10)
O15 0.048(4) 0.041(5) 0.062(6) -0.016(4) -0.002(4) 0.011(4)
O16 0.060(4) 0.076(5) 0.041(3) 0.001(3) 0.015(3) -0.011(3)
O17 0.078(9) 0.051(5) 0.047(5) -0.008(4) 0.035(6) 0.003(6)
O18 0.034(5) 0.075(6) 0.084(8) 0.009(6) -0.009(5) 0.009(4)
Cl3 0.0419(5) 0.0513(6) 0.0447(5) -0.0108(4) 0.0030(4) 0.0104(4)
O11 0.068(4) 0.070(5) 0.014(4) -0.008(3) 0.011(3) 0.022(3)
O12 0.132(10) 0.051(4) 0.036(3) 0.004(3) 0.006(5) 0.033(4)
O13 0.049(3) 0.102(5) 0.060(3) -0.012(3) 0.033(3) 0.008(3)
O14 0.085(5) 0.068(5) 0.187(10) -0.048(6) 0.030(6) -0.017(4)
O11' 0.151(15) 0.137(18) 0.010(6) -0.005(7) 0.018(7) 0.072(13)
O12' 0.17(2) 0.16(2) 0.15(2) -0.075(15) -0.109(17) 0.118(19)
O13' 0.31(3) 0.22(2) 0.089(10) 0.016(12) -0.006(14) -0.20(2)
O14' 0.246(19) 0.044(6) 0.096(9) -0.030(6) 0.090(11) -0.004(8)

loop_
_atom_type_symbol
_atom_type_description
_atom_type_scat_dispersion_real
_atom_type_scat_dispersion_imag
_atom_type_scat_source
C C 0.0033 0.0016 'International Tables Vol C Tables 4.2.6.8 and 6.1.1.4'
H H 0.0000 0.0000 'International Tables Vol C Tables 4.2.6.8 and 6.1.1.4'
N N 0.0061 0.0033 'International Tables Vol C Tables 4.2.6.8 and 6.1.1.4'
O O 0.0106 0.0060 'International Tables Vol C Tables 4.2.6.8 and 6.1.1.4'
Cl Cl 0.1484 0.1585 'International Tables Vol C Tables 4.2.6.8 and 6.1.1.4'
Cu Cu 0.3201 1.2651 'International Tables Vol C Tables 4.2.6.8 and 6.1.1.4'

loop_
_exptl_crystal_face_index_h
_exptl_crystal_face_index_k
_exptl_crystal_face_index_l
_exptl_crystal_face_perp_dist
-14.00 7.00 -9.00 0.1077
15.00 -8.00 2.00 0.1336
13.00 5.00 -21.00 0.1623
11.00 -6.00 -25.00 0.1199
-11.00 -3.00 26.00 0.2423
10.00 -19.00 -1.00 0.1970
14.00 -1.00 -20.00 0.1370
-1.00 -8.00 31.00 0.1903
11.00 13.00 -20.00 0.1950
-6.00 17.00 21.00 0.1478
-4.00 -23.00 -5.00 0.2211
-10.00 2.00 -23.00 0.1542
2.00 -13.00 -27.00 0.1757
4.00 -7.00 -31.00 0.1499
-7.00 -14.00 23.00 0.2281
-11.00 -9.00 -17.00 0.1376
10.00 8.00 20.00 0.1319
1.00 16.00 24.00 0.1243
2.00 -24.00 -2.00 0.2285
14.00 0.00 13.00 0.1222
-15.00 -8.00 11.00 0.2268

loop_
_geom_angle_atom_site_label_1
_geom_angle_atom_site_label_2
_geom_angle_atom_site_label_3
_geom_angle
_geom_angle_site_symmetry_1
_geom_angle_site_symmetry_3
_geom_angle_publ_flag
O2 Cu1 N3 96.00(11) . . ?
O2 Cu1 N2 175.51(13) . . ?
N3 Cu1 N2 82.15(12) . . ?
O2 Cu1 N1 99.39(11) . . ?
N3 Cu1 N1 139.38(12) . . ?
N2 Cu1 N1 84.59(13) . . ?
O2 Cu1 N4 95.93(12) . . ?
N3 Cu1 N4 116.10(12) . . ?
N2 Cu1 N4 81.29(15) . . ?
N1 Cu1 N4 99.44(11) . . ?
O1 Cu2 N8 92.25(13) . . ?
O1 Cu2 N6 101.17(12) . . ?
N8 Cu2 N6 165.50(14) . . ?
O1 Cu2 N7 168.96(12) . . ?
N8 Cu2 N7 83.25(17) . . ?
N6 Cu2 N7 82.57(16) . . ?
C40 O1 Cu2 124.3(2) . . ?
C40 O2 Cu1 126.3(2) . . ?
C1 N1 C5 118.6(3) . . ?
C1 N1 Cu1 127.3(2) . . ?
C5 N1 Cu1 113.6(2) . . ?
C13 N2 C7 110.3(4) . . ?
C13 N2 C6 112.0(3) . . ?
C7 N2 C6 111.5(4) . . ?
C13 N2 Cu1 107.0(3) . . ?
C7 N2 Cu1 106.6(2) . . ?
C6 N2 Cu1 109.2(2) . . ?
C8 N3 C12 117.8(3) . . ?
C8 N3 Cu1 114.3(2) . . ?
C12 N3 Cu1 127.9(3) . . ?
C18 N4 C14 119.3(4) . . ?
C18 N4 Cu1 131.5(3) . . ?
C14 N4 Cu1 108.9(3) . . ?
C18 N5 C19 124.5(5) . . ?
C18 N5 H5N 117.7 . . ?
C19 N5 H5N 117.7 . . ?
C20 N6 C24 118.8(4) . . ?
C20 N6 Cu2 127.6(2) . . ?
C24 N6 Cu2 113.5(3) . . ?
C26 N7 C25 113.1(3) . . ?
C26 N7 C32 112.0(4) . . ?
C25 N7 C32 110.3(4) . . ?
C26 N7 Cu2 106.6(3) . . ?
C25 N7 Cu2 106.8(3) . . ?
C32 N7 Cu2 107.8(2) . . ?
C31 N8 C27 119.8(4) . . ?
C31 N8 Cu2 126.4(3) . . ?
C27 N8 Cu2 113.2(3) . . ?
C33 N9 C37 117.8(4) . . ?
C37 N10 C38 120.3(3) . . ?
C37 N10 C39 120.9(3) . . ?
C38 N10 C39 117.9(3) . . ?
N1 C1 C2 122.2(3) . . ?
N1 C1 H1A 118.9 . . ?
C2 C1 H1A 118.9 . . ?
C3 C2 C1 118.9(4) . . ?
C3 C2 H2A 120.6 . . ?
C1 C2 H2A 120.6 . . ?
C2 C3 C4 119.4(4) . . ?
C2 C3 H3A 120.3 . . ?
C4 C3 H3A 120.3 . . ?
C3 C4 C5 119.2(4) . . ?
C3 C4 H4A 120.4 . . ?
C5 C4 H4A 120.4 . . ?
N1 C5 C4 121.7(4) . . ?
N1 C5 C6 116.3(3) . . ?
C4 C5 C6 121.9(3) . . ?
C5 C6 N2 113.3(3) . . ?
C5 C6 H6A 108.9 . . ?
N2 C6 H6A 108.9 . . ?
C5 C6 H6B 108.9 . . ?
N2 C6 H6B 108.9 . . ?
H6A C6 H6B 107.7 . . ?
N2 C7 C8 110.0(3) . . ?
N2 C7 H7A 109.7 . . ?
C8 C7 H7A 109.7 . . ?
N2 C7 H7B 109.7 . . ?
C8 C7 H7B 109.7 . . ?
H7A C7 H7B 108.2 . . ?
N3 C8 C9 122.3(4) . . ?
N3 C8 C7 113.9(3) . . ?
C9 C8 C7 123.6(4) . . ?
C10 C9 C8 119.4(4) . . ?
C10 C9 H9A 120.3 . . ?
C8 C9 H9A 120.3 . . ?
C9 C10 C11 119.3(4) . . ?
C9 C10 H10A 120.4 . . ?
C11 C10 H10A 120.4 . . ?
C10 C11 C12 119.2(4) . . ?
C10 C11 H11A 120.4 . . ?
C12 C11 H11A 120.4 . . ?
N3 C12 C11 121.9(4) . . ?
N3 C12 H12A 119.0 . . ?
C11 C12 H12A 119.0 . . ?
N2 C13 C14 111.7(4) . . ?
N2 C13 H13A 109.3 . . ?
C14 C13 H13A 109.3 . . ?
N2 C13 H13B 109.3 . . ?
C14 C13 H13B 109.3 . . ?
H13A C13 H13B 107.9 . . ?
N4 C14 C15 123.4(5) . . ?
N4 C14 C13 116.0(4) . . ?
C15 C14 C13 120.4(5) . . ?
C14 C15 C16 117.3(6) . . ?
C14 C15 H15A 121.3 . . ?
C16 C15 H15A 121.3 . . ?
C15 C16 C17 122.3(5) . . ?
C15 C16 H16A 118.8 . . ?
C17 C16 H16A 118.8 . . ?
C16 C17 C18 116.9(6) . . ?
C16 C17 H17A 121.6 . . ?
C18 C17 H17A 121.6 . . ?
N4 C18 N5 116.6(4) . . ?
N4 C18 C17 120.6(5) . . ?
N5 C18 C17 122.8(5) . . ?
N5 C19 H19A 109.5 . . ?
N5 C19 H19B 109.5 . . ?
H19A C19 H19B 109.5 . . ?
N5 C19 H19C 109.5 . . ?
H19A C19 H19C 109.5 . . ?
H19B C19 H19C 109.5 . . ?
N6 C20 C21 122.6(4) . . ?
N6 C20 H20A 118.7 . . ?
C21 C20 H20A 118.7 . . ?
C22 C21 C20 119.1(5) . . ?
C22 C21 H21A 120.5 . . ?
C20 C21 H21A 120.5 . . ?
C21 C22 C23 118.6(5) . . ?
C21 C22 H22A 120.7 . . ?
C23 C22 H22A 120.7 . . ?
C22 C23 C24 120.5(4) . . ?
C22 C23 H23A 119.8 . . ?
C24 C23 H23A 119.8 . . ?
N6 C24 C23 120.4(5) . . ?
N6 C24 C25 115.5(4) . . ?
C23 C24 C25 124.1(4) . . ?
N7 C25 C24 108.8(3) . . ?
N7 C25 H25A 109.9 . . ?
C24 C25 H25A 109.9 . . ?
N7 C25 H25B 109.9 . . ?
C24 C25 H25B 109.9 . . ?
H25A C25 H25B 108.3 . . ?
N7 C26 C27 109.7(3) . . ?
N7 C26 H26A 109.7 . . ?
C27 C26 H26A 109.7 . . ?
N7 C26 H26B 109.7 . . ?
C27 C26 H26B 109.7 . . ?
H26A C26 H26B 108.2 . . ?
N8 C27 C28 122.4(5) . . ?
N8 C27 C26 115.4(4) . . ?
C28 C27 C26 122.2(5) . . ?
C27 C28 C29 118.6(5) . . ?
C27 C28 H28A 120.7 . . ?
C29 C28 H28A 120.7 . . ?
C28 C29 C30 120.0(5) . . ?
C28 C29 H29A 120.0 . . ?
C30 C29 H29A 120.0 . . ?
C31 C30 C29 118.3(6) . . ?
C31 C30 H30A 120.8 . . ?
C29 C30 H30A 120.8 . . ?
N8 C31 C30 120.8(5) . . ?
N8 C31 H31A 119.6 . . ?
C30 C31 H31A 119.6 . . ?
N7 C32 C33 111.5(4) . . ?
N7 C32 H32A 109.3 . . ?
C33 C32 H32A 109.3 . . ?
N7 C32 H32B 109.3 . . ?
C33 C32 H32B 109.3 . . ?
H32A C32 H32B 108.0 . . ?
N9 C33 C34 123.5(4) . . ?
N9 C33 C32 113.9(4) . . ?
C34 C33 C32 122.5(4) . . ?
C33 C34 C35 117.4(4) . . ?
C33 C34 H34A 121.3 . . ?
C35 C34 H34A 121.3 . . ?
C36 C35 C34 120.6(5) . . ?
C36 C35 H35A 119.7 . . ?
C34 C35 H35A 119.7 . . ?
C35 C36 C37 118.6(5) . . ?
C35 C36 H36A 120.7 . . ?
C37 C36 H36A 120.7 . . ?
N9 C37 N10 116.7(4) . . ?
N9 C37 C36 121.3(4) . . ?
N10 C37 C36 122.1(4) . . ?
N10 C38 H38A 109.5 . . ?
N10 C38 H38B 109.5 . . ?
H38A C38 H38B 109.5 . . ?
N10 C38 H38C 109.5 . . ?
H38A C38 H38C 109.5 . . ?
H38B C38 H38C 109.5 . . ?
N10 C39 H39A 109.5 . . ?
N10 C39 H39B 109.5 . . ?
H39A C39 H39B 109.5 . . ?
N10 C39 H39C 109.5 . . ?
H39A C39 H39C 109.5 . . ?
H39B C39 H39C 109.5 . . ?
O1 C40 O2 123.9(3) . . ?
O1 C40 H40A 118.1 . . ?
O2 C40 H40A 118.1 . . ?
O6 Cl1 O3 112.0(5) . . ?
O6 Cl1 O4 116.1(5) . . ?
O3 Cl1 O4 104.0(4) . . ?
O6 Cl1 O5 110.4(3) . . ?
O3 Cl1 O5 108.0(3) . . ?
O4 Cl1 O5 105.9(3) . . ?
O10 Cl2 O8 109.9(6) . . ?
O10 Cl2 O9 112.3(9) . . ?
O8 Cl2 O9 107.3(7) . . ?
O10 Cl2 O7 114.5(9) . . ?
O8 Cl2 O7 108.0(5) . . ?
O9 Cl2 O7 104.5(8) . . ?
O18 Cl4 O16 109.1(6) . . ?
O18 Cl4 O17 110.5(7) . . ?
O16 Cl4 O17 110.0(7) . . ?
O18 Cl4 O15 109.5(6) . . ?
O16 Cl4 O15 108.1(6) . . ?
O17 Cl4 O15 109.6(7) . . ?
O11' Cl3 O14' 125.8(12) . . ?
O11' Cl3 O12' 109.2(16) . . ?
O14' Cl3 O12' 98.7(13) . . ?
O11' Cl3 O13 107.8(12) . . ?
O14' Cl3 O13 65.2(9) . . ?
O12' Cl3 O13 142.1(13) . . ?
O11' Cl3 O12 121.1(10) . . ?
O14' Cl3 O12 106.7(9) . . ?
O12' Cl3 O12 30.8(15) . . ?
O13 Cl3 O12 117.8(6) . . ?
O11' Cl3 O13' 110.5(14) . . ?
O14' Cl3 O13' 107.4(12) . . ?
O12' Cl3 O13' 102.3(17) . . ?
O13 Cl3 O13' 56.2(13) . . ?
O12 Cl3 O13' 71.5(13) . . ?
O11' Cl3 O14 82.6(13) . . ?
O14' Cl3 O14 53.4(6) . . ?
O12' Cl3 O14 86.3(13) . . ?
O13 Cl3 O14 106.6(5) . . ?
O12 Cl3 O14 115.2(7) . . ?
O13' Cl3 O14 160.3(12) . . ?
O11' Cl3 O11 18.0(14) . . ?
O14' Cl3 O11 142.9(7) . . ?
O12' Cl3 O11 105.2(11) . . ?
O13 Cl3 O11 107.3(5) . . ?
O12 Cl3 O11 108.4(6) . . ?
O13' Cl3 O11 94.9(8) . . ?
O14 Cl3 O11 99.9(6) . . ?

loop_
_geom_bond_atom_site_label_1
_geom_bond_atom_site_label_2
_geom_bond_distance
_geom_bond_site_symmetry_2
_geom_bond_publ_flag
Cu1 O2 1.942(2) . ?
Cu1 N3 2.020(3) . ?
Cu1 N2 2.022(3) . ?
Cu1 N1 2.023(3) . ?
Cu1 N4 2.181(3) . ?
Cu2 O1 1.953(2) . ?
Cu2 N8 1.980(4) . ?
Cu2 N6 1.981(4) . ?
Cu2 N7 2.020(3) . ?
O1 C40 1.249(5) . ?
O2 C40 1.261(4) . ?
N1 C1 1.338(5) . ?
N1 C5 1.344(4) . ?
N2 C13 1.471(6) . ?
N2 C7 1.483(6) . ?
N2 C6 1.497(5) . ?
N3 C8 1.343(5) . ?
N3 C12 1.343(4) . ?
N4 C18 1.340(6) . ?
N4 C14 1.357(6) . ?
N5 C18 1.343(7) . ?
N5 C19 1.459(6) . ?
N5 H5N 0.8800 . ?
N6 C20 1.343(5) . ?
N6 C24 1.355(4) . ?
N7 C26 1.469(6) . ?
N7 C25 1.478(7) . ?
N7 C32 1.498(5) . ?
N8 C31 1.338(6) . ?
N8 C27 1.351(5) . ?
N9 C33 1.353(5) . ?
N9 C37 1.356(5) . ?
N10 C37 1.357(5) . ?
N10 C38 1.453(5) . ?
N10 C39 1.461(5) . ?
C1 C2 1.385(5) . ?
C1 H1A 0.9500 . ?
C2 C3 1.370(6) . ?
C2 H2A 0.9500 . ?
C3 C4 1.373(6) . ?
C3 H3A 0.9500 . ?
C4 C5 1.383(6) . ?
C4 H4A 0.9500 . ?
C5 C6 1.494(6) . ?
C6 H6A 0.9900 . ?
C6 H6B 0.9900 . ?
C7 C8 1.510(6) . ?
C7 H7A 0.9900 . ?
C7 H7B 0.9900 . ?
C8 C9 1.378(6) . ?
C9 C10 1.358(7) . ?
C9 H9A 0.9500 . ?
C10 C11 1.366(7) . ?
C10 H10A 0.9500 . ?
C11 C12 1.385(5) . ?
C11 H11A 0.9500 . ?
C12 H12A 0.9500 . ?
C13 C14 1.480(7) . ?
C13 H13A 0.9900 . ?
C13 H13B 0.9900 . ?
C14 C15 1.365(6) . ?
C15 C16 1.368(10) . ?
C15 H15A 0.9500 . ?
C16 C17 1.384(10) . ?
C16 H16A 0.9500 . ?
C17 C18 1.431(7) . ?
C17 H17A 0.9500 . ?
C19 H19A 0.9800 . ?
C19 H19B 0.9800 . ?
C19 H19C 0.9800 . ?
C20 C21 1.384(6) . ?
C20 H20A 0.9500 . ?
C21 C22 1.375(6) . ?
C21 H21A 0.9500 . ?
C22 C23 1.376(8) . ?
C22 H22A 0.9500 . ?
C23 C24 1.393(7) . ?
C23 H23A 0.9500 . ?
C24 C25 1.487(7) . ?
C25 H25A 0.9900 . ?
C25 H25B 0.9900 . ?
C26 C27 1.497(8) . ?
C26 H26A 0.9900 . ?
C26 H26B 0.9900 . ?
C27 C28 1.355(8) . ?
C28 C29 1.363(9) . ?
C28 H28A 0.9500 . ?
C29 C30 1.406(8) . ?
C29 H29A 0.9500 . ?
C30 C31 1.381(6) . ?
C30 H30A 0.9500 . ?
C31 H31A 0.9500 . ?
C32 C33 1.506(7) . ?
C32 H32A 0.9900 . ?
C32 H32B 0.9900 . ?
C33 C34 1.378(7) . ?
C34 C35 1.391(8) . ?
C34 H34A 0.9500 . ?
C35 C36 1.369(7) . ?
C35 H35A 0.9500 . ?
C36 C37 1.405(6) . ?
C36 H36A 0.9500 . ?
C38 H38A 0.9800 . ?
C38 H38B 0.9800 . ?
C38 H38C 0.9800 . ?
C39 H39A 0.9800 . ?
C39 H39B 0.9800 . ?
C39 H39C 0.9800 . ?
C40 H40A 0.9500 . ?
Cl1 O6 1.323(5) . ?
Cl1 O3 1.390(5) . ?
Cl1 O4 1.397(4) . ?
Cl1 O5 1.478(4) . ?
Cl2 O10 1.399(10) . ?
Cl2 O8 1.414(6) . ?
Cl2 O9 1.432(14) . ?
Cl2 O7 1.444(10) . ?
Cl4 O18 1.417(10) . ?
Cl4 O16 1.424(7) . ?
Cl4 O17 1.443(13) . ?
Cl4 O15 1.454(9) . ?
Cl3 O11' 1.189(16) . ?
Cl3 O14' 1.311(10) . ?
Cl3 O12' 1.36(2) . ?
Cl3 O13 1.401(5) . ?
Cl3 O12 1.401(11) . ?
Cl3 O13' 1.476(15) . ?
Cl3 O14 1.490(8) . ?
Cl3 O11 1.521(7) . ?

loop_
_geom_torsion_atom_site_label_1
_geom_torsion_atom_site_label_2
_geom_torsion_atom_site_label_3
_geom_torsion_atom_site_label_4
_geom_torsion
_geom_torsion_site_symmetry_1
_geom_torsion_site_symmetry_2
_geom_torsion_site_symmetry_3
_geom_torsion_site_symmetry_4
_geom_torsion_publ_flag
N8 Cu2 O1 C40 -123.3(3) . . . . ?
N6 Cu2 O1 C40 51.1(3) . . . . ?
N7 Cu2 O1 C40 -57.7(9) . . . . ?
N3 Cu1 O2 C40 -65.5(3) . . . . ?
N2 Cu1 O2 C40 -130.9(15) . . . . ?
N1 Cu1 O2 C40 76.8(3) . . . . ?
N4 Cu1 O2 C40 177.4(3) . . . . ?
O2 Cu1 N1 C1 -7.0(3) . . . . ?
N3 Cu1 N1 C1 103.8(3) . . . . ?
N2 Cu1 N1 C1 175.1(3) . . . . ?
N4 Cu1 N1 C1 -104.7(3) . . . . ?
O2 Cu1 N1 C5 -179.1(3) . . . . ?
N3 Cu1 N1 C5 -68.3(3) . . . . ?
N2 Cu1 N1 C5 3.0(3) . . . . ?
N4 Cu1 N1 C5 83.2(3) . . . . ?
O2 Cu1 N2 C13 -23.6(17) . . . . ?
N3 Cu1 N2 C13 -89.6(3) . . . . ?
N1 Cu1 N2 C13 128.9(3) . . . . ?
N4 Cu1 N2 C13 28.5(2) . . . . ?
O2 Cu1 N2 C7 94.4(16) . . . . ?
N3 Cu1 N2 C7 28.4(3) . . . . ?
N1 Cu1 N2 C7 -113.1(3) . . . . ?
N4 Cu1 N2 C7 146.5(3) . . . . ?
O2 Cu1 N2 C6 -145.0(15) . . . . ?
N3 Cu1 N2 C6 149.0(3) . . . . ?
N1 Cu1 N2 C6 7.5(3) . . . . ?
N4 Cu1 N2 C6 -92.9(3) . . . . ?
O2 Cu1 N3 C8 170.8(3) . . . . ?
N2 Cu1 N3 C8 -13.3(3) . . . . ?
N1 Cu1 N3 C8 58.8(4) . . . . ?
N4 Cu1 N3 C8 -89.6(3) . . . . ?
O2 Cu1 N3 C12 -9.6(3) . . . . ?
N2 Cu1 N3 C12 166.3(3) . . . . ?
N1 Cu1 N3 C12 -121.6(3) . . . . ?
N4 Cu1 N3 C12 90.0(3) . . . . ?
O2 Cu1 N4 C18 -20.2(3) . . . . ?
N3 Cu1 N4 C18 -119.8(3) . . . . ?
N2 Cu1 N4 C18 163.4(3) . . . . ?
N1 Cu1 N4 C18 80.4(3) . . . . ?
O2 Cu1 N4 C14 165.5(2) . . . . ?
N3 Cu1 N4 C14 65.8(3) . . . . ?
N2 Cu1 N4 C14 -10.9(2) . . . . ?
N1 Cu1 N4 C14 -93.9(2) . . . . ?
O1 Cu2 N6 C20 28.8(3) . . . . ?
N8 Cu2 N6 C20 -173.7(4) . . . . ?
N7 Cu2 N6 C20 -161.7(3) . . . . ?
O1 Cu2 N6 C24 -156.0(3) . . . . ?
N8 Cu2 N6 C24 1.4(7) . . . . ?
N7 Cu2 N6 C24 13.5(3) . . . . ?
O1 Cu2 N7 C26 -39.2(10) . . . . ?
N8 Cu2 N7 C26 27.2(3) . . . . ?
N6 Cu2 N7 C26 -149.7(3) . . . . ?
O1 Cu2 N7 C25 82.0(9) . . . . ?
N8 Cu2 N7 C25 148.4(3) . . . . ?
N6 Cu2 N7 C25 -28.6(3) . . . . ?
O1 Cu2 N7 C32 -159.6(7) . . . . ?
N8 Cu2 N7 C32 -93.2(3) . . . . ?
N6 Cu2 N7 C32 89.9(3) . . . . ?
O1 Cu2 N8 C31 -31.2(3) . . . . ?
N6 Cu2 N8 C31 170.9(4) . . . . ?
N7 Cu2 N8 C31 158.9(3) . . . . ?
O1 Cu2 N8 C27 157.2(3) . . . . ?
N6 Cu2 N8 C27 -0.6(7) . . . . ?
N7 Cu2 N8 C27 -12.6(3) . . . . ?
C5 N1 C1 C2 0.7(5) . . . . ?
Cu1 N1 C1 C2 -171.0(3) . . . . ?
N1 C1 C2 C3 1.8(6) . . . . ?
C1 C2 C3 C4 -2.6(6) . . . . ?
C2 C3 C4 C5 0.8(6) . . . . ?
C1 N1 C5 C4 -2.6(5) . . . . ?
Cu1 N1 C5 C4 170.3(3) . . . . ?
C1 N1 C5 C6 173.8(3) . . . . ?
Cu1 N1 C5 C6 -13.3(4) . . . . ?
C3 C4 C5 N1 1.8(6) . . . . ?
C3 C4 C5 C6 -174.4(4) . . . . ?
N1 C5 C6 N2 20.0(6) . . . . ?
C4 C5 C6 N2 -163.6(4) . . . . ?
C13 N2 C6 C5 -134.5(4) . . . . ?
C7 N2 C6 C5 101.4(4) . . . . ?
Cu1 N2 C6 C5 -16.2(5) . . . . ?
C13 N2 C7 C8 77.1(5) . . . . ?
C6 N2 C7 C8 -157.8(4) . . . . ?
Cu1 N2 C7 C8 -38.7(5) . . . . ?
C12 N3 C8 C9 -1.1(7) . . . . ?
Cu1 N3 C8 C9 178.5(4) . . . . ?
C12 N3 C8 C7 174.6(4) . . . . ?
Cu1 N3 C8 C7 -5.8(5) . . . . ?
N2 C7 C8 N3 30.1(6) . . . . ?
N2 C7 C8 C9 -154.2(5) . . . . ?
N3 C8 C9 C10 1.2(8) . . . . ?
C7 C8 C9 C10 -174.1(5) . . . . ?
C8 C9 C10 C11 -0.5(8) . . . . ?
C9 C10 C11 C12 -0.3(8) . . . . ?
C8 N3 C12 C11 0.3(6) . . . . ?
Cu1 N3 C12 C11 -179.3(3) . . . . ?
C10 C11 C12 N3 0.4(6) . . . . ?
C7 N2 C13 C14 -158.1(3) . . . . ?
C6 N2 C13 C14 77.1(4) . . . . ?
Cu1 N2 C13 C14 -42.5(4) . . . . ?
C18 N4 C14 C15 -1.0(6) . . . . ?
Cu1 N4 C14 C15 174.1(3) . . . . ?
C18 N4 C14 C13 174.7(3) . . . . ?
Cu1 N4 C14 C13 -10.1(4) . . . . ?
N2 C13 C14 N4 35.7(5) . . . . ?
N2 C13 C14 C15 -148.4(4) . . . . ?
N4 C14 C15 C16 3.5(6) . . . . ?
C13 C14 C15 C16 -172.1(4) . . . . ?
C14 C15 C16 C17 -2.1(7) . . . . ?
C15 C16 C17 C18 -1.5(7) . . . . ?
C14 N4 C18 N5 178.0(3) . . . . ?
Cu1 N4 C18 N5 4.2(5) . . . . ?
C14 N4 C18 C17 -2.9(5) . . . . ?
Cu1 N4 C18 C17 -176.7(3) . . . . ?
C19 N5 C18 N4 168.7(4) . . . . ?
C19 N5 C18 C17 -10.4(6) . . . . ?
C16 C17 C18 N4 4.1(6) . . . . ?
C16 C17 C18 N5 -176.9(4) . . . . ?
C24 N6 C20 C21 1.1(5) . . . . ?
Cu2 N6 C20 C21 176.0(3) . . . . ?
N6 C20 C21 C22 -1.9(6) . . . . ?
C20 C21 C22 C23 0.7(6) . . . . ?
C21 C22 C23 C24 1.1(6) . . . . ?
C20 N6 C24 C23 0.8(5) . . . . ?
Cu2 N6 C24 C23 -174.9(3) . . . . ?
C20 N6 C24 C25 -178.7(3) . . . . ?
Cu2 N6 C24 C25 5.6(4) . . . . ?
C22 C23 C24 N6 -1.9(6) . . . . ?
C22 C23 C24 C25 177.6(4) . . . . ?
C26 N7 C25 C24 155.0(4) . . . . ?
C32 N7 C25 C24 -78.8(4) . . . . ?
Cu2 N7 C25 C24 38.1(4) . . . . ?
N6 C24 C25 N7 -29.8(5) . . . . ?
C23 C24 C25 N7 150.7(4) . . . . ?
C25 N7 C26 C27 -153.4(4) . . . . ?
C32 N7 C26 C27 81.3(4) . . . . ?
Cu2 N7 C26 C27 -36.4(4) . . . . ?
C31 N8 C27 C28 3.0(6) . . . . ?
Cu2 N8 C27 C28 175.1(4) . . . . ?
C31 N8 C27 C26 -177.7(4) . . . . ?
Cu2 N8 C27 C26 -5.5(5) . . . . ?
N7 C26 C27 N8 28.8(5) . . . . ?
N7 C26 C27 C28 -151.9(4) . . . . ?
N8 C27 C28 C29 -2.2(7) . . . . ?
C26 C27 C28 C29 178.5(5) . . . . ?
C27 C28 C29 C30 0.0(8) . . . . ?
C28 C29 C30 C31 1.5(7) . . . . ?
C27 N8 C31 C30 -1.4(6) . . . . ?
Cu2 N8 C31 C30 -172.4(3) . . . . ?
C29 C30 C31 N8 -0.7(7) . . . . ?
C26 N7 C32 C33 -79.4(5) . . . . ?
C25 N7 C32 C33 153.8(4) . . . . ?
Cu2 N7 C32 C33 37.6(5) . . . . ?
C37 N9 C33 C34 3.3(6) . . . . ?
C37 N9 C33 C32 -179.6(3) . . . . ?
N7 C32 C33 N9 -67.3(5) . . . . ?
N7 C32 C33 C34 109.8(5) . . . . ?
N9 C33 C34 C35 4.0(7) . . . . ?
C32 C33 C34 C35 -172.9(4) . . . . ?
C33 C34 C35 C36 -5.2(7) . . . . ?
C34 C35 C36 C37 -0.7(7) . . . . ?
C33 N9 C37 N10 169.4(3) . . . . ?
C33 N9 C37 C36 -9.6(5) . . . . ?
C38 N10 C37 N9 7.6(5) . . . . ?
C39 N10 C37 N9 176.4(3) . . . . ?
C38 N10 C37 C36 -173.4(4) . . . . ?
C39 N10 C37 C36 -4.6(6) . . . . ?
C35 C36 C37 N9 8.4(6) . . . . ?
C35 C36 C37 N10 -170.6(4) . . . . ?
Cu2 O1 C40 O2 156.1(3) . . . . ?
Cu1 O2 C40 O1 -7.7(5) . . . . ?

loop_
_diffrn_scan_number
_diffrn_scan_type
_diffrn_scan_start
_diffrn_scan_end
_diffrn_scan_width
_diffrn_scan_exptime
_diffrn_scan_omega
_diffrn_scan_theta
_diffrn_scan_kappa
_diffrn_scan_phi
_diffrn_scan_omega1
_diffrn_scan_theta1
_diffrn_scan_frames
1 phi 28.00 92.00 1.00 45.00 40.00 26.12 0.00 - 0.00 0.00 64
2 omega -24.00 17.00 1.00 45.00 - 26.12 108.00 114.00 0.00 0.00 41
3 omega 40.00 86.00 1.00 45.00 - 26.12 -125.00 156.00 0.00 0.00 46
4 omega 44.00 98.00 1.00 45.00 - 26.12 75.00 0.00 0.00 0.00 54
5 omega -1.00 51.00 1.00 45.00 - 26.12 45.00 240.00 0.00 0.00 52
6 omega -51.00 0.00 1.00 45.00 - -26.75 -45.00 240.00 0.00 0.00 51
7 omega -32.00 17.00 1.00 45.00 - -26.75 108.00 -65.00 0.00 0.00 49
8 omega -77.00 -28.00 1.00 45.00 - -26.75 108.00 -65.00 0.00 0.00 49
9 phi -122.00 -58.00 1.00 45.00 -40.00 -26.75 0.00 - 0.00 0.00 64
10 phi 58.00 122.00 1.00 45.00 -40.00 -26.75 0.00 - 0.00 0.00 64
11 phi -32.00 32.00 1.00 45.00 -40.00 -26.75 0.00 - 0.00 0.00 64
12 phi -62.00 -7.00 1.00 45.00 40.00 26.12 0.00 - 0.00 0.00 55
